data_4347254
loop_
_publ_author_name
'Liu, Jinyong'
'Wu, Dimao'
'Su, Xiaoge'
'Han, Mengwei'
'Kimura, Susana Y.'
'Gray, Danielle L.'
'Shapley, John R.'
'Abu-Omar, Mahdi M'
'Werth, Charles J.'
'Strathmann, Timothy J.'

_publ_section_title
;
 Configuration Control in the Synthesis of Homo- and Heteroleptic
 Bis(oxazolinylphenolato/thiazolinylphenolato) Chelate Ligand Complexes of
 Oxorhenium(V): Isomer Effect on Ancillary Ligand Exchange Dynamics and
 Implications for Perchlorate Reduction Catalysis.
;
_journal_issue 5
_journal_name_full 'Inorganic chemistry'
_journal_page_first 2597
_journal_page_last 2611
_journal_paper_doi 10.1021/acs.inorgchem.5b02940
_journal_volume 55
_journal_year 2016
_chemical_formula_moiety 'C18 H18 N2 O6 Re, C F3 O3 S'
_chemical_formula_sum 'C19 H18 F3 N2 O9 Re S'
_chemical_formula_weight 693.61
_space_group_crystal_system triclinic
_space_group_IT_number 2
_space_group_name_Hall '-P 1'
_space_group_name_H-M_alt 'P -1'
_atom_sites_solution_hydrogens mixed
_audit_creation_method SHELXL-2014/6
_audit_update_record
; 
? 
;
_cell_angle_alpha 108.1620(10)
_cell_angle_beta 93.3860(10)
_cell_angle_gamma 99.3290(10)
_cell_formula_units_Z 4
_cell_length_a 11.8818(3)
_cell_length_b 13.6186(4)
_cell_length_c 14.7507(4)
_cell_measurement_reflns_used 9592
_cell_measurement_temperature 188(2)
_cell_measurement_theta_max 25.47
_cell_measurement_theta_min 2.50
_cell_volume 2222.61(11)
_computing_cell_refinement 'SAINT V7.68A (Bruker, 2005)'
_computing_data_collection 'APEX2 V2010.11-3 (Bruker, 2010)'
_computing_data_reduction
; 
SAINT V7.68A, XPREP V2005/2, SADABS V2007/4, TWINABS V2007/5 
(Bruker, 2005 & 2007) 
;
_computing_molecular_graphics
; 
SHELXTL V6.12 (Bruker, 2005), CrystalMaker v2.1.3 (CrystalMaker, 1994) 
;
_computing_publication_material 'XCIF V6.12 (Bruker, 2005)'
_computing_structure_refinement 'SHELXTL V6.12 (Bruker, 2005)'
_computing_structure_solution 'SHELXTL V6.12 (Bruker, 2005)'
_diffrn_ambient_temperature 188(2)
_diffrn_measured_fraction_theta_full 0.999
_diffrn_measured_fraction_theta_max 0.995
_diffrn_measurement_device 'Siemens Platform/ApexII CCD'
_diffrn_measurement_method 'profile data from \f and \w scans'
_diffrn_radiation_monochromator graphite
_diffrn_radiation_source 'normal-focus sealed tube'
_diffrn_radiation_type MoK\a
_diffrn_radiation_wavelength 0.71073
_diffrn_radiation_wavelength_id bm57vas
_diffrn_reflns_av_R_equivalents 0.0252
_diffrn_reflns_av_unetI/netI 0.0219
_diffrn_reflns_Laue_measured_fraction_full 0.999
_diffrn_reflns_Laue_measured_fraction_max 0.995
_diffrn_reflns_limit_h_max 14
_diffrn_reflns_limit_h_min -14
_diffrn_reflns_limit_k_max 16
_diffrn_reflns_limit_k_min -16
_diffrn_reflns_limit_l_max 17
_diffrn_reflns_limit_l_min -17
_diffrn_reflns_number 31644
_diffrn_reflns_point_group_measured_fraction_full 0.999
_diffrn_reflns_point_group_measured_fraction_max 0.995
_diffrn_reflns_theta_full 25.242
_diffrn_reflns_theta_max 25.507
_diffrn_reflns_theta_min 1.463
_exptl_absorpt_coefficient_mu 5.642
_exptl_absorpt_correction_T_max 0.8483
_exptl_absorpt_correction_T_min 0.1558
_exptl_absorpt_correction_type integration
_exptl_absorpt_process_details 'SHELXTL/XPREP V2005/2 (Bruker, 2005)'
_exptl_crystal_colour green
_exptl_crystal_density_diffrn 2.073
_exptl_crystal_density_method 'not measured'
_exptl_crystal_description plate
_exptl_crystal_F_000 1344
_exptl_crystal_id bm57vas
_exptl_crystal_preparation
; 
The data crystal was mounted using oil (Parantone-N, Exxon) to a 
0.3 mm cryo-loop (Hampton Research) with the (2 -4 1) scattering 
planes roughly normal to the spindle axis. 
;
_exptl_crystal_size_max 0.465
_exptl_crystal_size_mid 0.169
_exptl_crystal_size_min 0.03
_refine_diff_density_max 1.419
_refine_diff_density_min -0.567
_refine_diff_density_rms 0.074
_refine_ls_extinction_method none
_refine_ls_goodness_of_fit_ref 1.041
_refine_ls_hydrogen_treatment mixed
_refine_ls_matrix_type full
_refine_ls_number_parameters 643
_refine_ls_number_reflns 8247
_refine_ls_number_restraints 0
_refine_ls_restrained_S_all 1.041
_refine_ls_R_factor_all 0.0189
_refine_ls_R_factor_gt 0.0166
_refine_ls_shift/su_max 0.003
_refine_ls_shift/su_mean 0.000
_refine_ls_structure_factor_coef Fsqd
_refine_ls_weighting_details 'w=1/[\s^2^(Fo^2^)+(0.0155P)^2^+2.0509P] where P=(Fo^2^+2Fc^2^)/3'
_refine_ls_weighting_scheme calc
_refine_ls_wR_factor_gt 0.0394
_refine_ls_wR_factor_ref 0.0404
_reflns_Friedel_coverage 0.000
_reflns_number_gt 7611
_reflns_number_total 8247
_reflns_threshold_expression 'I > 2\s(I)'
_cod_data_source_file ic5b02940_si_002.cif
_cod_data_source_block C2_[Re(O)(hoz)2(OH2)][OTf]
_cod_database_code 4347254
_shelx_space_group_comment
; 
The symmetry employed for this shelxl refinement is uniquely defined 
by the following loop, which should always be used as a source of 
symmetry information in preference to the above space-group names. 
They are only intended as comments. 
;
_shelx_estimated_absorpt_t_min 0.179
_shelx_estimated_absorpt_t_max 0.849
_shelxl_version_number 2014/6

loop_
_space_group_symop_operation_xyz
'x, y, z'
'-x, -y, -z'

loop_
_atom_site_label
_atom_site_type_symbol
_atom_site_fract_x
_atom_site_fract_y
_atom_site_fract_z
_atom_site_U_iso_or_equiv
_atom_site_adp_type
_atom_site_occupancy
_atom_site_site_symmetry_order
_atom_site_calc_flag
_atom_site_refinement_flags_posn
_atom_site_refinement_flags_adp
Re1 Re 0.52679(2) 0.47990(2) 0.29932(2) 0.01927(3) Uani 1 1 d . .
O1 O 0.49787(16) 0.36332(15) 0.31694(15) 0.0297(5) Uani 1 1 d . .
O2 O 0.45699(15) 0.44025(16) 0.16440(13) 0.0271(4) Uani 1 1 d . .
O3 O 0.60691(15) 0.57045(15) 0.42689(13) 0.0240(4) Uani 1 1 d . .
O4 O 0.56989(18) 0.63541(17) 0.27380(16) 0.0281(5) Uani 1 1 d . .
H4B H 0.633(3) 0.661(3) 0.277(3) 0.042 Uiso 1 1 d . U
H4C H 0.538(3) 0.641(3) 0.225(3) 0.042 Uiso 1 1 d . U
O5 O 0.20801(15) 0.57115(15) 0.33817(13) 0.0254(4) Uani 1 1 d . .
O6 O 0.87218(16) 0.48224(16) 0.25205(14) 0.0295(4) Uani 1 1 d . .
N1 N 0.38619(18) 0.54043(17) 0.34466(15) 0.0193(5) Uani 1 1 d . .
N2 N 0.68298(18) 0.46824(17) 0.24848(16) 0.0218(5) Uani 1 1 d . .
C1 C 0.3476(2) 0.4354(2) 0.1323(2) 0.0251(6) Uani 1 1 d . .
C2 C 0.2629(2) 0.4731(2) 0.19022(19) 0.0231(6) Uani 1 1 d . .
C3 C 0.1506(2) 0.4624(2) 0.1466(2) 0.0303(7) Uani 1 1 d . .
H3A H 0.0938 0.4881 0.1853 0.036 Uiso 1 1 calc R U
C4 C 0.1222(3) 0.4158(3) 0.0497(2) 0.0366(7) Uani 1 1 d . .
H4A H 0.0461 0.4084 0.0212 0.044 Uiso 1 1 calc R U
C5 C 0.2064(3) 0.3791(3) -0.0070(2) 0.0365(7) Uani 1 1 d . .
H5A H 0.1871 0.3467 -0.0744 0.044 Uiso 1 1 calc R U
C6 C 0.3167(3) 0.3893(2) 0.0330(2) 0.0329(7) Uani 1 1 d . .
H6A H 0.3728 0.3647 -0.0071 0.040 Uiso 1 1 calc R U
C7 C 0.2894(2) 0.5273(2) 0.29190(19) 0.0215(6) Uani 1 1 d . .
C8 C 0.2534(2) 0.6211(2) 0.43989(19) 0.0245(6) Uani 1 1 d . .
H8A H 0.2109 0.5856 0.4803 0.029 Uiso 1 1 calc R U
H8B H 0.2478 0.6964 0.4621 0.029 Uiso 1 1 calc R U
C9 C 0.3785(2) 0.6082(2) 0.44372(18) 0.0221(6) Uani 1 1 d . .
H9A H 0.4312 0.6770 0.4600 0.026 Uiso 1 1 calc R U
H9B H 0.3966 0.5736 0.4913 0.026 Uiso 1 1 calc R U
C11 C 0.8056(2) 0.5544(2) 0.4028(2) 0.0229(6) Uani 1 1 d . .
C10 C 0.7182(2) 0.5865(2) 0.4598(2) 0.0224(6) Uani 1 1 d . .
C13 C 0.9451(2) 0.6221(2) 0.5450(2) 0.0301(7) Uani 1 1 d . .
H13A H 1.0217 0.6344 0.5741 0.036 Uiso 1 1 calc R U
C12 C 0.9189(2) 0.5749(2) 0.4473(2) 0.0288(6) Uani 1 1 d . .
H12A H 0.9785 0.5557 0.4091 0.035 Uiso 1 1 calc R U
C15 C 0.7467(2) 0.6358(2) 0.5586(2) 0.0259(6) Uani 1 1 d . .
H15A H 0.6888 0.6589 0.5974 0.031 Uiso 1 1 calc R U
C14 C 0.8580(2) 0.6516(2) 0.6007(2) 0.0298(6) Uani 1 1 d . .
H14A H 0.8752 0.6830 0.6684 0.036 Uiso 1 1 calc R U
C16 C 0.7826(2) 0.5007(2) 0.3002(2) 0.0229(6) Uani 1 1 d . .
C17 C 0.8283(3) 0.4265(3) 0.1509(2) 0.0369(7) Uani 1 1 d . .
H17A H 0.8451 0.3544 0.1303 0.044 Uiso 1 1 calc R U
H17B H 0.8631 0.4647 0.1092 0.044 Uiso 1 1 calc R U
C18 C 0.7000(3) 0.4233(3) 0.1464(2) 0.0362(7) Uani 1 1 d . .
H18A H 0.6761 0.4665 0.1085 0.043 Uiso 1 1 calc R U
H18B H 0.6566 0.3503 0.1180 0.043 Uiso 1 1 calc R U
Re2 Re 0.74789(2) 0.15762(2) 0.28477(2) 0.01933(3) Uani 1 1 d . .
O7 O 0.77376(17) 0.28902(15) 0.33154(14) 0.0295(4) Uani 1 1 d . .
O8 O 0.78966(16) 0.14636(16) 0.15343(13) 0.0281(4) Uani 1 1 d . .
O9 O 0.69571(15) 0.12265(15) 0.39882(13) 0.0246(4) Uani 1 1 d . .
O10 O 0.71801(18) -0.01651(16) 0.21908(15) 0.0283(5) Uani 1 1 d . .
H10B H 0.655(3) -0.054(3) 0.214(2) 0.042 Uiso 1 1 d . U
H10C H 0.769(3) -0.048(3) 0.221(2) 0.042 Uiso 1 1 d . U
O11 O 1.07994(16) 0.09358(16) 0.30567(14) 0.0288(4) Uani 1 1 d . .
O12 O 0.39075(16) 0.10582(18) 0.22261(14) 0.0347(5) Uani 1 1 d . .
N3 N 0.90479(18) 0.12857(17) 0.32282(15) 0.0210(5) Uani 1 1 d . .
N4 N 0.58026(18) 0.12505(18) 0.22684(16) 0.0230(5) Uani 1 1 d . .
C19 C 0.8927(2) 0.1404(2) 0.1223(2) 0.0255(6) Uani 1 1 d . .
C20 C 0.9894(2) 0.1258(2) 0.1734(2) 0.0255(6) Uani 1 1 d . .
C21 C 1.0933(3) 0.1219(3) 0.1313(2) 0.0352(7) Uani 1 1 d . .
H21A H 1.1588 0.1127 0.1656 0.042 Uiso 1 1 calc R U
C22 C 1.1008(3) 0.1313(3) 0.0421(2) 0.0438(8) Uani 1 1 d . .
H22A H 1.1712 0.1289 0.0149 0.053 Uiso 1 1 calc R U
C23 C 1.0054(3) 0.1442(3) -0.0085(2) 0.0403(8) Uani 1 1 d . .
H23A H 1.0105 0.1502 -0.0707 0.048 Uiso 1 1 calc R U
C24 C 0.9032(3) 0.1486(2) 0.0305(2) 0.0344(7) Uani 1 1 d . .
H24A H 0.8386 0.1573 -0.0053 0.041 Uiso 1 1 calc R U
C25 C 0.9874(2) 0.1158(2) 0.26783(19) 0.0229(6) Uani 1 1 d . .
C26 C 1.0633(2) 0.0960(2) 0.4040(2) 0.0282(6) Uani 1 1 d . .
H26A H 1.1177 0.1550 0.4514 0.034 Uiso 1 1 calc R U
H26B H 1.0744 0.0292 0.4134 0.034 Uiso 1 1 calc R U
C27 C 0.9395(2) 0.1112(2) 0.4137(2) 0.0256(6) Uani 1 1 d . .
H27A H 0.8906 0.0479 0.4198 0.031 Uiso 1 1 calc R U
H27B H 0.9354 0.1729 0.4700 0.031 Uiso 1 1 calc R U
C28 C 0.5913(2) 0.1238(2) 0.42857(19) 0.0218(6) Uani 1 1 d . .
C29 C 0.4910(2) 0.1242(2) 0.3729(2) 0.0246(6) Uani 1 1 d . .
C30 C 0.3868(2) 0.1276(2) 0.4136(2) 0.0306(7) Uani 1 1 d . .
H30A H 0.3191 0.1269 0.3756 0.037 Uiso 1 1 calc R U
C31 C 0.3820(3) 0.1318(3) 0.5076(2) 0.0347(7) Uani 1 1 d . .
H31A H 0.3117 0.1354 0.5349 0.042 Uiso 1 1 calc R U
C32 C 0.4804(3) 0.1308(2) 0.5622(2) 0.0316(7) Uani 1 1 d . .
H32A H 0.4772 0.1337 0.6272 0.038 Uiso 1 1 calc R U
C33 C 0.5830(2) 0.1257(2) 0.5235(2) 0.0260(6) Uani 1 1 d . .
H33A H 0.6491 0.1234 0.5618 0.031 Uiso 1 1 calc R U
C34 C 0.4912(2) 0.1189(2) 0.2738(2) 0.0244(6) Uani 1 1 d . .
C35 C 0.4144(3) 0.1106(3) 0.1272(2) 0.0447(9) Uani 1 1 d . .
H35A H 0.4014 0.1779 0.1200 0.054 Uiso 1 1 calc R U
H35B H 0.3649 0.0516 0.0758 0.054 Uiso 1 1 calc R U
C36 C 0.5391(3) 0.1021(3) 0.1239(2) 0.0386(8) Uani 1 1 d . .
H36A H 0.5476 0.0306 0.0847 0.046 Uiso 1 1 calc R U
H36B H 0.5808 0.1543 0.0977 0.046 Uiso 1 1 calc R U
S1 S 0.45203(6) 0.77922(6) 0.12615(5) 0.02928(16) Uani 1 1 d . .
O13 O 0.4478(2) 0.8010(2) 0.03783(16) 0.0499(6) Uani 1 1 d . .
O14 O 0.47790(19) 0.67763(18) 0.11985(16) 0.0411(5) Uani 1 1 d . .
O15 O 0.51355(19) 0.8644(2) 0.20806(16) 0.0468(6) Uani 1 1 d . .
F1 F 0.29729(16) 0.74293(17) 0.23518(14) 0.0481(5) Uani 1 1 d . .
F2 F 0.23531(17) 0.69503(19) 0.08468(16) 0.0626(6) Uani 1 1 d . .
F3 F 0.26976(19) 0.85838(18) 0.16862(18) 0.0636(6) Uani 1 1 d . .
C37 C 0.3062(3) 0.7683(3) 0.1557(2) 0.0381(8) Uani 1 1 d . .
S2 S 0.87938(6) 0.80084(5) 0.29069(5) 0.02415(14) Uani 1 1 d . .
O16 O 0.79845(17) 0.70213(17) 0.25894(16) 0.0357(5) Uani 1 1 d . .
O17 O 0.87463(18) 0.86316(17) 0.22742(16) 0.0356(5) Uani 1 1 d . .
O18 O 0.8867(2) 0.85932(18) 0.39096(15) 0.0413(5) Uani 1 1 d . .
F4 F 1.02302(17) 0.70363(17) 0.18739(15) 0.0548(6) Uani 1 1 d . .
F5 F 1.03980(17) 0.70836(17) 0.33389(16) 0.0555(6) Uani 1 1 d . .
F6 F 1.10101(16) 0.84681(16) 0.29905(17) 0.0565(6) Uani 1 1 d . .
C38 C 1.0178(2) 0.7624(2) 0.2767(2) 0.0314(7) Uani 1 1 d . .

loop_
_atom_site_aniso_label
_atom_site_aniso_U_11
_atom_site_aniso_U_22
_atom_site_aniso_U_33
_atom_site_aniso_U_23
_atom_site_aniso_U_13
_atom_site_aniso_U_12
Re1 0.01710(6) 0.01955(6) 0.02141(6) 0.00626(5) 0.00276(4) 0.00488(4)
O1 0.0247(10) 0.0240(11) 0.0424(12) 0.0122(9) 0.0071(9) 0.0063(8)
O2 0.0219(10) 0.0370(12) 0.0187(10) 0.0030(9) 0.0022(8) 0.0075(8)
O3 0.0194(9) 0.0280(11) 0.0241(10) 0.0068(8) 0.0013(8) 0.0072(8)
O4 0.0251(10) 0.0283(11) 0.0337(12) 0.0141(10) 0.0031(9) 0.0054(9)
O5 0.0214(9) 0.0324(11) 0.0219(10) 0.0046(9) 0.0034(8) 0.0118(8)
O6 0.0217(10) 0.0333(12) 0.0343(11) 0.0092(9) 0.0069(8) 0.0098(8)
N1 0.0195(11) 0.0198(12) 0.0185(11) 0.0057(9) 0.0029(9) 0.0040(9)
N2 0.0202(11) 0.0225(12) 0.0241(12) 0.0077(10) 0.0052(9) 0.0066(9)
C1 0.0234(14) 0.0263(15) 0.0231(14) 0.0058(12) -0.0003(11) 0.0036(11)
C2 0.0224(13) 0.0255(15) 0.0214(14) 0.0073(12) 0.0029(11) 0.0053(11)
C3 0.0237(14) 0.0364(17) 0.0287(16) 0.0069(13) 0.0002(12) 0.0088(13)
C4 0.0251(15) 0.049(2) 0.0308(17) 0.0082(15) -0.0058(13) 0.0058(14)
C5 0.0370(17) 0.0432(19) 0.0225(15) 0.0041(14) -0.0037(13) 0.0039(14)
C6 0.0305(16) 0.0403(18) 0.0231(15) 0.0036(13) 0.0050(12) 0.0057(13)
C7 0.0211(13) 0.0180(13) 0.0263(14) 0.0079(11) 0.0041(11) 0.0039(11)
C8 0.0247(14) 0.0260(15) 0.0199(14) 0.0024(12) 0.0032(11) 0.0061(12)
C9 0.0243(14) 0.0211(14) 0.0191(13) 0.0031(11) 0.0034(11) 0.0059(11)
C11 0.0195(13) 0.0212(14) 0.0296(15) 0.0117(12) 0.0001(11) 0.0024(11)
C10 0.0229(14) 0.0167(13) 0.0279(15) 0.0097(12) -0.0018(11) 0.0011(11)
C13 0.0231(14) 0.0238(15) 0.0414(18) 0.0120(14) -0.0078(13) 0.0003(12)
C12 0.0236(14) 0.0234(15) 0.0427(18) 0.0149(14) 0.0039(13) 0.0053(12)
C15 0.0255(14) 0.0221(15) 0.0295(15) 0.0083(12) 0.0005(12) 0.0038(11)
C14 0.0353(16) 0.0200(15) 0.0306(16) 0.0078(12) -0.0064(13) 0.0003(12)
C16 0.0206(13) 0.0192(14) 0.0341(16) 0.0143(12) 0.0063(12) 0.0064(11)
C17 0.0311(16) 0.046(2) 0.0339(17) 0.0082(15) 0.0118(13) 0.0147(14)
C18 0.0292(16) 0.0442(19) 0.0287(16) 0.0025(14) 0.0081(13) 0.0061(14)
Re2 0.02101(6) 0.01941(6) 0.01854(6) 0.00703(4) 0.00185(4) 0.00507(4)
O7 0.0312(11) 0.0232(11) 0.0338(11) 0.0087(9) 0.0008(9) 0.0069(8)
O8 0.0281(10) 0.0401(12) 0.0210(10) 0.0147(9) 0.0056(8) 0.0093(9)
O9 0.0250(10) 0.0321(11) 0.0218(10) 0.0135(9) 0.0052(8) 0.0097(8)
O10 0.0216(10) 0.0204(11) 0.0397(12) 0.0058(9) -0.0013(9) 0.0046(8)
O11 0.0253(10) 0.0361(12) 0.0269(10) 0.0107(9) 0.0037(8) 0.0108(9)
O12 0.0240(10) 0.0520(14) 0.0289(11) 0.0129(10) 0.0009(9) 0.0106(10)
N3 0.0209(11) 0.0224(12) 0.0198(11) 0.0078(10) 0.0000(9) 0.0032(9)
N4 0.0228(12) 0.0273(13) 0.0202(12) 0.0079(10) 0.0007(9) 0.0086(10)
C19 0.0316(15) 0.0216(14) 0.0220(14) 0.0051(12) 0.0069(12) 0.0041(12)
C20 0.0281(15) 0.0227(15) 0.0243(14) 0.0056(12) 0.0079(12) 0.0031(12)
C21 0.0310(16) 0.0411(19) 0.0362(18) 0.0144(15) 0.0105(13) 0.0083(14)
C22 0.0434(19) 0.049(2) 0.044(2) 0.0186(17) 0.0216(16) 0.0109(16)
C23 0.054(2) 0.041(2) 0.0295(17) 0.0152(15) 0.0181(15) 0.0090(16)
C24 0.0449(18) 0.0337(18) 0.0294(16) 0.0147(14) 0.0076(14) 0.0110(14)
C25 0.0235(14) 0.0174(13) 0.0255(14) 0.0052(11) -0.0003(11) 0.0018(11)
C26 0.0283(15) 0.0329(16) 0.0255(15) 0.0117(13) 0.0004(12) 0.0082(12)
C27 0.0257(14) 0.0306(16) 0.0234(14) 0.0126(12) -0.0003(11) 0.0071(12)
C28 0.0263(14) 0.0155(13) 0.0241(14) 0.0056(11) 0.0058(11) 0.0056(11)
C29 0.0269(14) 0.0210(14) 0.0253(15) 0.0063(12) 0.0040(11) 0.0055(11)
C30 0.0269(15) 0.0317(17) 0.0339(17) 0.0090(13) 0.0079(13) 0.0095(13)
C31 0.0326(17) 0.0377(18) 0.0353(18) 0.0115(14) 0.0153(14) 0.0076(14)
C32 0.0435(18) 0.0266(16) 0.0257(15) 0.0082(13) 0.0124(13) 0.0074(13)
C33 0.0326(15) 0.0216(14) 0.0238(14) 0.0073(12) 0.0026(12) 0.0059(12)
C34 0.0246(14) 0.0219(14) 0.0268(15) 0.0069(12) 0.0010(12) 0.0071(11)
C35 0.0352(18) 0.076(3) 0.0268(17) 0.0191(17) -0.0019(14) 0.0176(17)
C36 0.0343(17) 0.064(2) 0.0216(15) 0.0173(15) -0.0002(13) 0.0138(16)
S1 0.0336(4) 0.0337(4) 0.0208(3) 0.0118(3) 0.0021(3) 0.0013(3)
O13 0.0726(17) 0.0525(16) 0.0290(12) 0.0221(11) 0.0053(12) 0.0068(13)
O14 0.0449(13) 0.0466(14) 0.0422(13) 0.0219(11) 0.0120(11) 0.0211(11)
O15 0.0388(13) 0.0569(16) 0.0330(12) 0.0099(11) 0.0027(10) -0.0135(11)
F1 0.0399(11) 0.0634(14) 0.0524(12) 0.0314(11) 0.0197(9) 0.0120(9)
F2 0.0356(11) 0.0715(16) 0.0663(15) 0.0145(12) -0.0148(10) -0.0072(10)
F3 0.0630(14) 0.0650(15) 0.0805(17) 0.0334(13) 0.0176(12) 0.0397(12)
C37 0.0347(17) 0.042(2) 0.0428(19) 0.0193(16) 0.0034(15) 0.0113(15)
S2 0.0256(3) 0.0244(4) 0.0249(3) 0.0112(3) 0.0045(3) 0.0050(3)
O16 0.0279(11) 0.0344(12) 0.0457(13) 0.0153(10) 0.0037(9) 0.0037(9)
O17 0.0380(12) 0.0407(13) 0.0433(13) 0.0265(11) 0.0155(10) 0.0208(10)
O18 0.0488(14) 0.0436(14) 0.0303(12) 0.0079(10) 0.0112(10) 0.0110(11)
F4 0.0439(11) 0.0680(15) 0.0475(12) 0.0007(11) 0.0116(9) 0.0301(10)
F5 0.0486(12) 0.0630(14) 0.0723(15) 0.0397(12) -0.0006(10) 0.0273(10)
F6 0.0263(10) 0.0420(12) 0.0951(17) 0.0147(12) 0.0126(10) 0.0025(9)
C38 0.0241(15) 0.0305(17) 0.0405(18) 0.0107(14) 0.0039(13) 0.0094(13)

loop_
_atom_type_symbol
_atom_type_description
_atom_type_scat_dispersion_real
_atom_type_scat_dispersion_imag
_atom_type_scat_source
C C 0.0033 0.0016 'International Tables Vol C Tables 4.2.6.8 and 6.1.1.4'
H H 0.0000 0.0000 'International Tables Vol C Tables 4.2.6.8 and 6.1.1.4'
N N 0.0061 0.0033 'International Tables Vol C Tables 4.2.6.8 and 6.1.1.4'
O O 0.0106 0.0060 'International Tables Vol C Tables 4.2.6.8 and 6.1.1.4'
F F 0.0171 0.0103 'International Tables Vol C Tables 4.2.6.8 and 6.1.1.4'
S S 0.1246 0.1234 'International Tables Vol C Tables 4.2.6.8 and 6.1.1.4'
Re Re -1.0185 7.2310 'International Tables Vol C Tables 4.2.6.8 and 6.1.1.4'

loop_
_exptl_crystal_face_index_h
_exptl_crystal_face_index_k
_exptl_crystal_face_index_l
_exptl_crystal_face_perp_dist
0.00 0.00 1.00 0.0150
0.00 0.00 -1.00 0.0150
1.00 0.00 0.00 0.2180
-1.00 0.00 0.00 0.2140
0.00 1.00 0.00 0.0750
0.00 -1.00 0.00 0.0540

loop_
_geom_angle_atom_site_label_1
_geom_angle_atom_site_label_2
_geom_angle_atom_site_label_3
_geom_angle
O1 Re1 O3 100.90(9)
O1 Re1 O2 100.20(9)
O3 Re1 O2 158.88(8)
O1 Re1 N1 100.85(9)
O3 Re1 N1 85.76(8)
O2 Re1 N1 89.51(8)
O1 Re1 N2 98.60(9)
O3 Re1 N2 89.57(8)
O2 Re1 N2 88.07(8)
N1 Re1 N2 160.52(9)
O1 Re1 O4 178.45(8)
O3 Re1 O4 79.30(8)
O2 Re1 O4 79.63(8)
N1 Re1 O4 80.69(8)
N2 Re1 O4 79.86(8)
C1 O2 Re1 128.02(17)
C10 O3 Re1 128.51(17)
Re1 O4 H4B 120(3)
Re1 O4 H4C 118(2)
H4B O4 H4C 106(4)
C7 O5 C8 108.0(2)
C16 O6 C17 107.7(2)
C7 N1 C9 108.9(2)
C7 N1 Re1 126.06(18)
C9 N1 Re1 124.99(16)
C16 N2 C18 109.0(2)
C16 N2 Re1 125.78(19)
C18 N2 Re1 125.16(17)
O2 C1 C6 116.3(2)
O2 C1 C2 125.3(2)
C6 C1 C2 118.4(3)
C3 C2 C1 119.2(3)
C3 C2 C7 118.8(2)
C1 C2 C7 121.9(2)
C4 C3 C2 121.2(3)
C4 C3 H3A 119.4
C2 C3 H3A 119.4
C3 C4 C5 119.1(3)
C3 C4 H4A 120.4
C5 C4 H4A 120.4
C6 C5 C4 121.1(3)
C6 C5 H5A 119.5
C4 C5 H5A 119.5
C5 C6 C1 120.9(3)
C5 C6 H6A 119.6
C1 C6 H6A 119.6
N1 C7 O5 115.3(2)
N1 C7 C2 127.2(2)
O5 C7 C2 117.5(2)
O5 C8 C9 104.3(2)
O5 C8 H8A 110.9
C9 C8 H8A 110.9
O5 C8 H8B 110.9
C9 C8 H8B 110.9
H8A C8 H8B 108.9
N1 C9 C8 102.9(2)
N1 C9 H9A 111.2
C8 C9 H9A 111.2
N1 C9 H9B 111.2
C8 C9 H9B 111.2
H9A C9 H9B 109.1
C12 C11 C10 118.9(3)
C12 C11 C16 118.8(2)
C10 C11 C16 122.3(2)
O3 C10 C15 116.0(2)
O3 C10 C11 124.9(2)
C15 C10 C11 119.0(2)
C12 C13 C14 119.3(3)
C12 C13 H13A 120.3
C14 C13 H13A 120.3
C13 C12 C11 121.3(3)
C13 C12 H12A 119.4
C11 C12 H12A 119.4
C14 C15 C10 120.8(3)
C14 C15 H15A 119.6
C10 C15 H15A 119.6
C15 C14 C13 120.6(3)
C15 C14 H14A 119.7
C13 C14 H14A 119.7
N2 C16 O6 115.3(2)
N2 C16 C11 127.3(2)
O6 C16 C11 117.4(2)
O6 C17 C18 104.7(2)
O6 C17 H17A 110.8
C18 C17 H17A 110.8
O6 C17 H17B 110.8
C18 C17 H17B 110.8
H17A C17 H17B 108.9
N2 C18 C17 102.9(2)
N2 C18 H18A 111.2
C17 C18 H18A 111.2
N2 C18 H18B 111.2
C17 C18 H18B 111.2
H18A C18 H18B 109.1
O7 Re2 O9 98.97(9)
O7 Re2 O8 98.03(9)
O9 Re2 O8 162.99(8)
O7 Re2 N4 102.28(9)
O9 Re2 N4 88.83(8)
O8 Re2 N4 87.05(8)
O7 Re2 N3 99.79(9)
O9 Re2 N3 87.09(8)
O8 Re2 N3 90.54(8)
N4 Re2 N3 157.92(9)
O7 Re2 O10 178.00(9)
O9 Re2 O10 82.82(8)
O8 Re2 O10 80.18(8)
N4 Re2 O10 78.59(8)
N3 Re2 O10 79.37(8)
C19 O8 Re2 127.59(17)
C28 O9 Re2 126.84(16)
Re2 O10 H10B 123(2)
Re2 O10 H10C 121(3)
H10B O10 H10C 111(3)
C25 O11 C26 108.3(2)
C34 O12 C35 107.5(2)
C25 N3 C27 109.2(2)
C25 N3 Re2 125.20(18)
C27 N3 Re2 125.45(17)
C34 N4 C36 108.5(2)
C34 N4 Re2 125.60(18)
C36 N4 Re2 125.85(18)
O8 C19 C24 116.1(3)
O8 C19 C20 125.6(2)
C24 C19 C20 118.3(3)
C19 C20 C21 119.1(3)
C19 C20 C25 122.7(2)
C21 C20 C25 118.2(3)
C22 C21 C20 121.0(3)
C22 C21 H21A 119.5
C20 C21 H21A 119.5
C21 C22 C23 119.8(3)
C21 C22 H22A 120.1
C23 C22 H22A 120.1
C24 C23 C22 120.6(3)
C24 C23 H23A 119.7
C22 C23 H23A 119.7
C23 C24 C19 121.2(3)
C23 C24 H24A 119.4
C19 C24 H24A 119.4
N3 C25 O11 115.0(2)
N3 C25 C20 127.5(3)
O11 C25 C20 117.5(2)
O11 C26 C27 104.3(2)
O11 C26 H26A 110.9
C27 C26 H26A 110.9
O11 C26 H26B 110.9
C27 C26 H26B 110.9
H26A C26 H26B 108.9
N3 C27 C26 102.7(2)
N3 C27 H27A 111.2
C26 C27 H27A 111.2
N3 C27 H27B 111.2
C26 C27 H27B 111.2
H27A C27 H27B 109.1
O9 C28 C33 116.4(2)
O9 C28 C29 125.5(2)
C33 C28 C29 118.1(2)
C28 C29 C30 119.8(3)
C28 C29 C34 121.6(2)
C30 C29 C34 118.6(3)
C31 C30 C29 120.8(3)
C31 C30 H30A 119.6
C29 C30 H30A 119.6
C30 C31 C32 119.5(3)
C30 C31 H31A 120.3
C32 C31 H31A 120.3
C33 C32 C31 120.9(3)
C33 C32 H32A 119.6
C31 C32 H32A 119.6
C32 C33 C28 121.0(3)
C32 C33 H33A 119.5
C28 C33 H33A 119.5
N4 C34 O12 114.8(2)
N4 C34 C29 127.2(2)
O12 C34 C29 118.0(2)
O12 C35 C36 104.2(2)
O12 C35 H35A 110.9
C36 C35 H35A 110.9
O12 C35 H35B 110.9
C36 C35 H35B 110.9
H35A C35 H35B 108.9
N4 C36 C35 102.3(2)
N4 C36 H36A 111.3
C35 C36 H36A 111.3
N4 C36 H36B 111.3
C35 C36 H36B 111.3
H36A C36 H36B 109.2
O13 S1 O14 114.80(15)
O13 S1 O15 115.12(15)
O14 S1 O15 114.08(15)
O13 S1 C37 105.23(16)
O14 S1 C37 102.94(14)
O15 S1 C37 102.54(15)
F1 C37 F3 108.3(3)
F1 C37 F2 108.3(3)
F3 C37 F2 107.1(3)
F1 C37 S1 111.3(2)
F3 C37 S1 111.0(2)
F2 C37 S1 110.8(2)
O18 S2 O16 115.17(13)
O18 S2 O17 114.57(14)
O16 S2 O17 114.01(13)
O18 S2 C38 104.14(14)
O16 S2 C38 104.04(13)
O17 S2 C38 102.86(13)
F5 C38 F4 108.0(3)
F5 C38 F6 107.3(3)
F4 C38 F6 108.1(3)
F5 C38 S2 111.4(2)
F4 C38 S2 111.4(2)
F6 C38 S2 110.5(2)

loop_
_geom_bond_atom_site_label_1
_geom_bond_atom_site_label_2
_geom_bond_distance
Re1 O1 1.6726(19)
Re1 O3 1.9822(18)
Re1 O2 1.9825(18)
Re1 N1 2.038(2)
Re1 N2 2.054(2)
Re1 O4 2.249(2)
O2 C1 1.341(3)
O3 C10 1.341(3)
O4 H4B 0.77(4)
O4 H4C 0.82(4)
O5 C7 1.330(3)
O5 C8 1.468(3)
O6 C16 1.329(3)
O6 C17 1.465(4)
N1 C7 1.304(3)
N1 C9 1.482(3)
N2 C16 1.300(3)
N2 C18 1.478(4)
C1 C6 1.400(4)
C1 C2 1.414(4)
C2 C3 1.412(4)
C2 C7 1.439(4)
C3 C4 1.366(4)
C3 H3A 0.9500
C4 C5 1.397(4)
C4 H4A 0.9500
C5 C6 1.372(4)
C5 H5A 0.9500
C6 H6A 0.9500
C8 C9 1.525(4)
C8 H8A 0.9900
C8 H8B 0.9900
C9 H9A 0.9900
C9 H9B 0.9900
C11 C12 1.408(4)
C11 C10 1.413(4)
C11 C16 1.448(4)
C10 C15 1.395(4)
C13 C12 1.375(4)
C13 C14 1.392(4)
C13 H13A 0.9500
C12 H12A 0.9500
C15 C14 1.381(4)
C15 H15A 0.9500
C14 H14A 0.9500
C17 C18 1.515(4)
C17 H17A 0.9900
C17 H17B 0.9900
C18 H18A 0.9900
C18 H18B 0.9900
Re2 O7 1.6732(19)
Re2 O9 1.9921(17)
Re2 O8 1.9940(18)
Re2 N4 2.042(2)
Re2 N3 2.050(2)
Re2 O10 2.223(2)
O8 C19 1.339(3)
O9 C28 1.341(3)
O10 H10B 0.82(4)
O10 H10C 0.80(4)
O11 C25 1.324(3)
O11 C26 1.466(3)
O12 C34 1.330(3)
O12 C35 1.470(4)
N3 C25 1.309(3)
N3 C27 1.479(3)
N4 C34 1.304(3)
N4 C36 1.487(3)
C19 C24 1.404(4)
C19 C20 1.411(4)
C20 C21 1.415(4)
C20 C25 1.443(4)
C21 C22 1.368(4)
C21 H21A 0.9500
C22 C23 1.386(5)
C22 H22A 0.9500
C23 C24 1.376(4)
C23 H23A 0.9500
C24 H24A 0.9500
C26 C27 1.528(4)
C26 H26A 0.9900
C26 H26B 0.9900
C27 H27A 0.9900
C27 H27B 0.9900
C28 C33 1.403(4)
C28 C29 1.408(4)
C29 C30 1.409(4)
C29 C34 1.441(4)
C30 C31 1.374(4)
C30 H30A 0.9500
C31 C32 1.385(4)
C31 H31A 0.9500
C32 C33 1.378(4)
C32 H32A 0.9500
C33 H33A 0.9500
C35 C36 1.507(4)
C35 H35A 0.9900
C35 H35B 0.9900
C36 H36A 0.9900
C36 H36B 0.9900
S1 O13 1.423(2)
S1 O14 1.442(2)
S1 O15 1.445(2)
S1 C37 1.806(3)
F1 C37 1.327(4)
F2 C37 1.332(4)
F3 C37 1.328(4)
S2 O18 1.434(2)
S2 O16 1.445(2)
S2 O17 1.448(2)
S2 C38 1.809(3)
F4 C38 1.322(4)
F5 C38 1.321(4)
F6 C38 1.328(3)

loop_
_geom_hbond_atom_site_label_D
_geom_hbond_atom_site_label_H
_geom_hbond_atom_site_label_A
_geom_hbond_distance_DH
_geom_hbond_distance_HA
_geom_hbond_distance_DA
_geom_hbond_angle_DHA
_geom_hbond_site_symmetry_A
O4 H4B O16 0.77(4) 2.01(4) 2.765(3) 167(4) .
O4 H4C O14 0.82(4) 1.91(4) 2.721(3) 171(4) .
O10 H10B O15 0.82(4) 1.84(4) 2.659(3) 177(4) 1_545
O10 H10C O17 0.80(4) 1.90(4) 2.693(3) 173(4) 1_545
